data_2215317
loop_
_publ_author_name
'Yamada, Kazuhiko'
'Hashizume, Daisuke'
'Shimizu, Tadashi'
'Yokoyama, Shigeyuki'

_publ_section_title
;
 <small>L</small>-Asparagine
;
_journal_coeditor_code ZL2057
_journal_issue 9
_journal_name_full 'Acta Crystallographica Section E'
_journal_page_first o3802
_journal_page_last o3803
_journal_paper_doi 10.1107/S1600536807039505
_journal_volume 63
_journal_year 2007
_chemical_formula_iupac 'C4 H8 N2 O3'
_chemical_formula_moiety 'C4 H8 N2 O3'
_chemical_formula_sum 'C4 H8 N2 O3'
_chemical_formula_weight 132.12
_chemical_name_common L-Asparagine
_chemical_name_systematic L-Asparagine
_space_group_IT_number 4
_symmetry_cell_setting monoclinic
_symmetry_space_group_name_Hall 'P 2yb'
_symmetry_space_group_name_H-M 'P 1 21 1'
_atom_sites_solution_hydrogens difmap
_atom_sites_solution_primary direct
_atom_sites_solution_secondary difmap
_cell_angle_alpha 90
_cell_angle_beta 91.706(5)
_cell_angle_gamma 90
_cell_formula_units_Z 2
_cell_length_a 5.0622(4)
_cell_length_b 6.7001(5)
_cell_length_c 8.0543(5)
_cell_measurement_reflns_used 1254
_cell_measurement_temperature 90
_cell_measurement_theta_max 32.1974
_cell_measurement_theta_min 2.5298
_cell_volume 273.06(3)
_computing_cell_refinement
;
CrystalClear SM
;
_computing_data_collection
;
CrystalClear SM (Rigaku/MSC Inc., 2005)
;
_computing_data_reduction 'HKL2000 (Otwinowski & Minor, 1997)'
_computing_molecular_graphics 'ORTEP-3 for Windows (Farrugia, 1997)'
_computing_publication_material SHELXL97
_computing_structure_refinement 'SHELXL97 (Sheldrick, 1997)'
_computing_structure_solution 'SIR2004 (Burla <i>et al.</i>,  2005)'
_diffrn_ambient_temperature 90
_diffrn_detector_area_resol_mean 28.5714
_diffrn_measured_fraction_theta_full 0.995
_diffrn_measured_fraction_theta_max 0.995
_diffrn_measurement_device_type 'AFC-8 with Saturn70 CCD'
_diffrn_measurement_method \w
_diffrn_radiation_monochromator confocal
_diffrn_radiation_source 'fine-focus rotating anode'
_diffrn_radiation_type MoK\a
_diffrn_radiation_wavelength 0.71073
_diffrn_reflns_av_R_equivalents 0.0454
_diffrn_reflns_av_sigmaI/netI 0.0372
_diffrn_reflns_limit_h_max 7
_diffrn_reflns_limit_h_min -7
_diffrn_reflns_limit_k_max 9
_diffrn_reflns_limit_k_min -9
_diffrn_reflns_limit_l_max 11
_diffrn_reflns_limit_l_min -11
_diffrn_reflns_number 3379
_diffrn_reflns_theta_full 30.09
_diffrn_reflns_theta_max 30.09
_diffrn_reflns_theta_min 2.53
_diffrn_standards_number 0
_exptl_absorpt_coefficient_mu 0.137
_exptl_absorpt_correction_type none
_exptl_crystal_colour colourless
_exptl_crystal_density_diffrn 1.607
_exptl_crystal_density_method 'not measured'
_exptl_crystal_description plate
_exptl_crystal_F_000 140
_exptl_crystal_size_max 0.65
_exptl_crystal_size_mid 0.36
_exptl_crystal_size_min 0.08
_refine_diff_density_max 0.222
_refine_diff_density_min -0.289
_refine_ls_extinction_method none
_refine_ls_goodness_of_fit_ref 1.082
_refine_ls_hydrogen_treatment refall
_refine_ls_matrix_type full
_refine_ls_number_parameters 114
_refine_ls_number_reflns 865
_refine_ls_number_restraints 1
_refine_ls_restrained_S_all 1.081
_refine_ls_R_factor_all 0.0346
_refine_ls_R_factor_gt 0.0324
_refine_ls_shift/su_max 0.000
_refine_ls_shift/su_mean 0.000
_refine_ls_structure_factor_coef Fsqd
_refine_ls_weighting_details 'calc w=1/[\s^2^(Fo^2^)+(0.0469P)^2^+0.0383P] where P=(Fo^2^+2Fc^2^)/3'
_refine_ls_weighting_scheme calc
_refine_ls_wR_factor_gt 0.0834
_refine_ls_wR_factor_ref 0.0853
_reflns_number_gt 815
_reflns_number_total 865
_reflns_threshold_expression I>2\s(I)
_cod_data_source_file zl2057.cif
_cod_data_source_block I
_cod_original_sg_symbol_H-M 'P 21'
_cod_database_code 2215317
_cod_database_fobs_code 2215317

loop_
_symmetry_equiv_pos_as_xyz
'x, y, z'
'-x, y+1/2, -z'

loop_
_atom_site_type_symbol
_atom_site_label
_atom_site_fract_x
_atom_site_fract_y
_atom_site_fract_z
_atom_site_U_iso_or_equiv
_atom_site_adp_type
_atom_site_calc_flag
_atom_site_occupancy
O O1 0.2240(2) 0.1487(2) 0.59976(15) 0.0152(3) Uani d 1
O O2 -0.1823(2) 0.1359(2) 0.48234(15) 0.0146(3) Uani d 1
O O3 0.5526(2) 0.0384(3) -0.00341(16) 0.0159(3) Uani d 1
N N1 0.4009(3) 0.3459(2) 0.32483(18) 0.0113(3) Uani d 1
H H1NA 0.353(6) 0.451(6) 0.391(4) 0.044(9) Uiso d 1
H H1NB 0.458(5) 0.393(5) 0.212(4) 0.031(8) Uiso d 1
H H1NC 0.563(5) 0.287(5) 0.380(3) 0.024(7) Uiso d 1
N N2 0.1172(3) 0.0801(2) -0.06008(19) 0.0137(3) Uani d 1
H H2NA 0.151(5) 0.112(5) -0.171(3) 0.028(7) Uiso d 1
H H2NB -0.051(5) 0.079(5) -0.022(3) 0.020(7) Uiso d 1
C C1 0.1734(3) 0.2065(3) 0.3083(2) 0.0097(3) Uani d 1
H H1 0.034(5) 0.273(5) 0.237(3) 0.019(6) Uiso d 1
C C2 0.0645(3) 0.1617(3) 0.48026(19) 0.0097(3) Uani d 1
C C3 0.2553(4) 0.0114(3) 0.2244(2) 0.0126(3) Uani d 1
H H3A 0.420(6) -0.049(5) 0.283(3) 0.025(7) Uiso d 1
H H3B 0.102(5) -0.084(4) 0.231(3) 0.021(7) Uiso d 1
C C4 0.3218(3) 0.0440(3) 0.04381(19) 0.0108(3) Uani d 1

loop_
_atom_site_aniso_label
_atom_site_aniso_U_11
_atom_site_aniso_U_22
_atom_site_aniso_U_33
_atom_site_aniso_U_12
_atom_site_aniso_U_13
_atom_site_aniso_U_23
O1 0.0139(6) 0.0228(7) 0.0088(5) 0.0022(6) 0.0002(4) 0.0018(5)
O2 0.0096(6) 0.0183(6) 0.0160(6) -0.0017(6) 0.0020(4) 0.0045(5)
O3 0.0106(7) 0.0229(7) 0.0143(5) 0.0015(5) 0.0016(4) -0.0015(5)
N1 0.0128(7) 0.0115(7) 0.0097(6) -0.0022(6) 0.0017(5) -0.0008(5)
N2 0.0127(7) 0.0190(8) 0.0096(6) -0.0011(6) 0.0013(5) -0.0007(5)
C1 0.0090(7) 0.0120(7) 0.0081(6) -0.0011(6) 0.0013(5) 0.0016(5)
C2 0.0116(8) 0.0076(8) 0.0099(7) 0.0007(6) 0.0024(5) 0.0007(5)
C3 0.0166(8) 0.0123(8) 0.0091(6) 0.0016(7) 0.0028(5) 0.0004(6)
C4 0.0129(8) 0.0094(8) 0.0103(7) -0.0010(6) 0.0018(5) -0.0011(6)

loop_
_atom_type_symbol
_atom_type_description
_atom_type_scat_dispersion_real
_atom_type_scat_dispersion_imag
_atom_type_scat_source
C C 0.0033 0 'International Tables Vol C Tables 4.2.6.8 and 6.1.1.4'
H H 0 0 'International Tables Vol C Tables 4.2.6.8 and 6.1.1.4'
N N 0.0061 0 'International Tables Vol C Tables 4.2.6.8 and 6.1.1.4'
O O 0.0106 0 'International Tables Vol C Tables 4.2.6.8 and 6.1.1.4'

loop_
_geom_angle_atom_site_label_1
_geom_angle_atom_site_label_2
_geom_angle_atom_site_label_3
_geom_angle
C1 N1 H1NA 109(2)
C1 N1 H1NB 111.0(18)
H1NA N1 H1NB 112(3)
C1 N1 H1NC 114.5(18)
H1NA N1 H1NC 106(3)
H1NB N1 H1NC 105(2)
C4 N2 H2NA 118.6(15)
C4 N2 H2NB 120.2(16)
H2NA N2 H2NB 121(2)
N1 C1 C3 110.86(14)
N1 C1 C2 109.90(14)
C3 C1 C2 109.84(14)
N1 C1 H1 107.6(18)
C3 C1 H1 108.8(17)
C2 C1 H1 109.8(15)
O1 C2 O2 126.99(15)
O1 C2 C1 118.07(14)
O2 C2 C1 114.90(13)
C4 C3 C1 111.70(14)
C4 C3 H3A 107.3(15)
C1 C3 H3A 110.9(18)
C4 C3 H3B 109.5(15)
C1 C3 H3B 107.4(15)
H3A C3 H3B 110(2)
O3 C4 N2 122.28(15)
O3 C4 C3 121.80(14)
N2 C4 C3 115.92(15)

loop_
_geom_bond_atom_site_label_1
_geom_bond_atom_site_label_2
_geom_bond_distance
_geom_bond_publ_flag
O1 C2 1.2407(19) yes
O2 C2 1.262(2) yes
O3 C4 1.240(2) yes
N1 C1 1.485(2) ?
N1 H1NA 0.92(4) ?
N1 H1NB 1.01(3) ?
N1 H1NC 1.00(3) ?
N2 C4 1.334(2) ?
N2 H2NA 0.94(3) ?
N2 H2NB 0.92(3) ?
C1 C3 1.535(3) ?
C1 C2 1.536(2) ?
C1 H1 1.00(3) ?
C3 C4 1.518(2) ?
C3 H3A 1.03(3) ?
C3 H3B 1.01(3) ?

loop_
_geom_hbond_atom_site_label_D
_geom_hbond_atom_site_label_H
_geom_hbond_atom_site_label_A
_geom_hbond_site_symmetry_A
_geom_hbond_distance_DH
_geom_hbond_distance_HA
_geom_hbond_distance_DA
_geom_hbond_angle_DHA
N1 H1NA O2 2_556 0.92(4) 1.83(4) 2.741(2) 167(3)
N1 H1NB O3 2_655 1.01(3) 1.94(3) 2.908(2) 159(3)
N1 H1NC O2 1_655 1.00(3) 1.82(3) 2.807(2) 169(3)
N2 H2NA O1 1_554 0.94(3) 1.91(3) 2.8456(19) 174(3)
N2 H2NB O3 1_455 0.92(3) 2.03(3) 2.921(2) 163(2)

loop_
_geom_torsion_atom_site_label_1
_geom_torsion_atom_site_label_2
_geom_torsion_atom_site_label_3
_geom_torsion_atom_site_label_4
_geom_torsion
_geom_torsion_publ_flag
N1 C1 C2 O1 -36.1(2) ?
C3 C1 C2 O1 86.1(2) ?
N1 C1 C2 O2 145.97(16) ?
C3 C1 C2 O2 -91.81(18) ?
N1 C1 C3 C4 -67.71(17) ?
C2 C1 C3 C4 170.64(14) yes
C1 C3 C4 O3 107.35(19) ?
C1 C3 C4 N2 -72.2(2) ?

loop_
_cod_related_entry_id
_cod_related_entry_database
_cod_related_entry_code
1 ChemSpider 6031
